data_2223545
loop_
_publ_author_name
'Zhang, Shi-Jie'
'Zheng, Xian-Ming'
'Hu, Wei-Xiao'

_publ_section_title
;
 (<i>E</i>)-Ethyl 2-cyano-3-(3,4-dihydroxy-5-nitrophenyl)acrylate
;
_journal_coeditor_code SI2196
_journal_issue 10
_journal_name_full 'Acta Crystallographica Section E'
_journal_page_first o2351
_journal_paper_doi 10.1107/S1600536809035132
_journal_volume 65
_journal_year 2009
_chemical_formula_iupac 'C12 H10 N2 O6'
_chemical_formula_moiety 'C12 H10 N2 O6'
_chemical_formula_sum 'C12 H10 N2 O6'
_chemical_formula_weight 278.22
_chemical_name_systematic
;
(<i>E</i>)-Ethyl 2-cyano-3-(3,4-dihydroxy-5-nitrophenyl)acrylate
;
_space_group_IT_number 15
_symmetry_cell_setting monoclinic
_symmetry_space_group_name_Hall '-C 2yc'
_symmetry_space_group_name_H-M 'C 1 2/c 1'
_atom_sites_solution_hydrogens geom
_atom_sites_solution_primary direct
_atom_sites_solution_secondary difmap
_audit_creation_method SHELXL-97
_cell_angle_alpha 90.00
_cell_angle_beta 105.911(4)
_cell_angle_gamma 90.00
_cell_formula_units_Z 8
_cell_length_a 24.983(9)
_cell_length_b 13.485(5)
_cell_length_c 7.312(3)
_cell_measurement_reflns_used 3450
_cell_measurement_temperature 93(2)
_cell_measurement_theta_max 27.49
_cell_measurement_theta_min 3.02
_cell_volume 2369.0(16)
_computing_cell_refinement 'CrystalClear (Rigaku/MSC, 2008)'
_computing_data_collection 'CrystalClear (Rigaku/MSC, 2008)'
_computing_data_reduction 'CrystalClear (Rigaku/MSC, 2008)'
_computing_molecular_graphics 'ORTEP-3 (Farrugia, 1997) and PLATON (Spek, 2009)'
_computing_publication_material 'publCIF (Westrip, 2009)'
_computing_structure_refinement 'SHELXL97 (Sheldrick, 2008)'
_computing_structure_solution 'SHELXS97 (Sheldrick, 2008)'
_diffrn_ambient_temperature 93(2)
_diffrn_detector_area_resol_mean 28.5714
_diffrn_measured_fraction_theta_full 0.990
_diffrn_measured_fraction_theta_max 0.990
_diffrn_measurement_device_type 'Rigaku AFC10/Saturn724+'
_diffrn_measurement_method multi-scan
_diffrn_radiation_monochromator graphite
_diffrn_radiation_source 'Rotating Anode'
_diffrn_radiation_type MoK\a
_diffrn_radiation_wavelength 0.71073
_diffrn_reflns_av_R_equivalents 0.0420
_diffrn_reflns_av_sigmaI/netI 0.0468
_diffrn_reflns_limit_h_max 32
_diffrn_reflns_limit_h_min -28
_diffrn_reflns_limit_k_max 17
_diffrn_reflns_limit_k_min -17
_diffrn_reflns_limit_l_max 6
_diffrn_reflns_limit_l_min -9
_diffrn_reflns_number 9288
_diffrn_reflns_theta_full 27.57
_diffrn_reflns_theta_max 27.57
_diffrn_reflns_theta_min 3.02
_diffrn_standards_decay_% 0
_diffrn_standards_interval_count 0
_diffrn_standards_interval_time 0
_diffrn_standards_number 0
_exptl_absorpt_coefficient_mu 0.128
_exptl_absorpt_correction_type none
_exptl_crystal_colour Yellow
_exptl_crystal_density_diffrn 1.560
_exptl_crystal_density_method 'not measured'
_exptl_crystal_description Prism
_exptl_crystal_F_000 1152
_exptl_crystal_size_max 0.40
_exptl_crystal_size_mid 0.20
_exptl_crystal_size_min 0.10
_refine_diff_density_max 0.304
_refine_diff_density_min -0.313
_refine_ls_extinction_method none
_refine_ls_goodness_of_fit_ref 1.004
_refine_ls_hydrogen_treatment mixed
_refine_ls_matrix_type full
_refine_ls_number_parameters 190
_refine_ls_number_reflns 2714
_refine_ls_number_restraints 0
_refine_ls_restrained_S_all 1.004
_refine_ls_R_factor_all 0.0631
_refine_ls_R_factor_gt 0.0483
_refine_ls_shift/su_max 0.000
_refine_ls_shift/su_mean 0.000
_refine_ls_structure_factor_coef Fsqd
_refine_ls_weighting_details 'w=1/[\s^2^(Fo^2^)+(0.0596P)^2^+0.69P] where P=(Fo^2^+2Fc^2^)/3'
_refine_ls_weighting_scheme calc
_refine_ls_wR_factor_gt 0.1085
_refine_ls_wR_factor_ref 0.1184
_reflns_number_gt 2134
_reflns_number_total 2714
_reflns_threshold_expression I>2\s(I)
_cod_data_source_file si2196.cif
_cod_data_source_block I
_cod_original_sg_symbol_H-M 'C 2/c'
_cod_database_code 2223545
_cod_database_fobs_code 2223545

loop_
_symmetry_equiv_pos_as_xyz
'x, y, z'
'-x, y, -z+1/2'
'x+1/2, y+1/2, z'
'-x+1/2, y+1/2, -z+1/2'
'-x, -y, -z'
'x, -y, z-1/2'
'-x+1/2, -y+1/2, -z'
'x+1/2, -y+1/2, z-1/2'

loop_
_atom_site_type_symbol
_atom_site_label
_atom_site_fract_x
_atom_site_fract_y
_atom_site_fract_z
_atom_site_U_iso_or_equiv
_atom_site_adp_type
_atom_site_calc_flag
_atom_site_refinement_flags
_atom_site_occupancy
_atom_site_disorder_assembly
_atom_site_disorder_group
O O1 0.39296(5) 0.60992(8) 0.12800(18) 0.0219(3) Uani d . 1 . .
O O2 0.45623(5) 0.47578(9) 0.04941(17) 0.0222(3) Uani d . 1 . .
O O3 0.47644(5) 0.28865(9) 0.03118(18) 0.0269(3) Uani d . 1 . .
O O4 0.41766(5) 0.17833(9) 0.07290(19) 0.0292(3) Uani d . 1 . .
O O5 0.13633(5) 0.39925(8) 0.35194(16) 0.0196(3) Uani d . 1 . .
O O6 0.17659(5) 0.25177(9) 0.32497(17) 0.0251(3) Uani d . 1 . .
N N1 0.20946(6) 0.59192(11) 0.2676(2) 0.0237(3) Uani d . 1 . .
N N2 0.43188(6) 0.26508(11) 0.0670(2) 0.0222(3) Uani d . 1 . .
C C1 0.32709(7) 0.48910(12) 0.1768(2) 0.0179(4) Uani d . 1 . .
H H1 0.3033 0.5391 0.2023 0.022 Uiso calc R 1 . .
C C2 0.37531(7) 0.51576(12) 0.1344(2) 0.0174(4) Uani d . 1 . .
C C3 0.41109(7) 0.44238(13) 0.0937(2) 0.0180(4) Uani d . 1 . .
C C4 0.39609(7) 0.34321(12) 0.1026(2) 0.0178(4) Uani d . 1 . .
C C5 0.34721(7) 0.31586(12) 0.1455(2) 0.0189(4) Uani d . 1 . .
H H5 0.3379 0.2477 0.1489 0.023 Uiso calc R 1 . .
C C6 0.31215(7) 0.38778(12) 0.1831(2) 0.0177(4) Uani d . 1 . .
C C7 0.26290(7) 0.35205(12) 0.2309(2) 0.0186(4) Uani d . 1 . .
H H7 0.2601 0.2819 0.2352 0.022 Uiso calc R 1 . .
C C8 0.22018(7) 0.40137(12) 0.2704(2) 0.0182(4) Uani d . 1 . .
C C9 0.17571(7) 0.34244(12) 0.3181(2) 0.0188(4) Uani d . 1 . .
C C10 0.21410(7) 0.50688(13) 0.2690(2) 0.0189(4) Uani d . 1 . .
C C11 0.09158(7) 0.34963(13) 0.4102(2) 0.0216(4) Uani d . 1 . .
H H11A 0.1072 0.3013 0.5129 0.026 Uiso calc R 1 . .
H H11B 0.0668 0.3138 0.3013 0.026 Uiso calc R 1 . .
C C12 0.05971(7) 0.42919(13) 0.4796(3) 0.0248(4) Uani d . 1 . .
H H12A 0.0840 0.4609 0.5927 0.030 Uiso calc R 1 . .
H H12B 0.0276 0.3995 0.5119 0.030 Uiso calc R 1 . .
H H12C 0.0467 0.4789 0.3795 0.030 Uiso calc R 1 . .
H H2O 0.4735(10) 0.4161(19) 0.024(3) 0.055(7) Uiso d . 1 . .
H H1O 0.3692(11) 0.659(2) 0.139(3) 0.063(8) Uiso d . 1 . .

loop_
_atom_site_aniso_label
_atom_site_aniso_U_11
_atom_site_aniso_U_22
_atom_site_aniso_U_33
_atom_site_aniso_U_12
_atom_site_aniso_U_13
_atom_site_aniso_U_23
O1 0.0197(6) 0.0149(6) 0.0348(7) -0.0012(5) 0.0136(5) 0.0001(5)
O2 0.0176(6) 0.0218(7) 0.0314(7) -0.0007(5) 0.0138(5) 0.0004(5)
O3 0.0211(7) 0.0268(7) 0.0379(7) 0.0035(5) 0.0169(6) 0.0005(6)
O4 0.0312(7) 0.0163(6) 0.0449(8) 0.0022(5) 0.0184(6) -0.0011(5)
O5 0.0177(6) 0.0184(6) 0.0259(6) -0.0003(5) 0.0115(5) 0.0015(5)
O6 0.0243(7) 0.0172(6) 0.0395(8) -0.0008(5) 0.0183(6) 0.0000(5)
N1 0.0206(8) 0.0207(8) 0.0323(8) 0.0006(6) 0.0117(6) 0.0001(6)
N2 0.0214(8) 0.0199(7) 0.0268(8) 0.0047(6) 0.0094(6) -0.0005(6)
C1 0.0162(8) 0.0175(8) 0.0215(8) 0.0014(6) 0.0076(7) -0.0003(6)
C2 0.0180(9) 0.0144(8) 0.0206(8) 0.0010(6) 0.0067(7) 0.0008(6)
C3 0.0154(8) 0.0203(8) 0.0195(8) 0.0004(6) 0.0068(7) 0.0000(6)
C4 0.0173(8) 0.0164(8) 0.0208(8) 0.0039(6) 0.0069(7) -0.0003(6)
C5 0.0192(8) 0.0176(8) 0.0211(8) -0.0004(7) 0.0074(7) -0.0004(6)
C6 0.0169(8) 0.0176(8) 0.0198(8) -0.0014(6) 0.0070(7) -0.0004(6)
C7 0.0204(9) 0.0157(8) 0.0211(8) -0.0019(6) 0.0081(7) 0.0003(6)
C8 0.0188(8) 0.0170(8) 0.0202(8) -0.0005(6) 0.0076(7) -0.0003(6)
C9 0.0183(9) 0.0193(8) 0.0206(8) -0.0007(7) 0.0085(7) -0.0013(7)
C10 0.0146(8) 0.0216(9) 0.0223(8) -0.0013(7) 0.0082(7) -0.0005(7)
C11 0.0194(9) 0.0221(9) 0.0274(9) -0.0044(7) 0.0133(7) -0.0010(7)
C12 0.0224(10) 0.0227(9) 0.0346(10) -0.0005(7) 0.0167(8) -0.0016(7)

loop_
_atom_type_symbol
_atom_type_description
_atom_type_scat_dispersion_real
_atom_type_scat_dispersion_imag
_atom_type_scat_source
C C 0.0033 0.0016 'International Tables Vol C Tables 4.2.6.8 and 6.1.1.4'
H H 0.0000 0.0000 'International Tables Vol C Tables 4.2.6.8 and 6.1.1.4'
N N 0.0061 0.0033 'International Tables Vol C Tables 4.2.6.8 and 6.1.1.4'
O O 0.0106 0.0060 'International Tables Vol C Tables 4.2.6.8 and 6.1.1.4'

loop_
_geom_angle_atom_site_label_1
_geom_angle_atom_site_label_2
_geom_angle_atom_site_label_3
_geom_angle_site_symmetry_1
_geom_angle_site_symmetry_3
_geom_angle
_geom_angle_publ_flag
C2 O1 H1O . . 117.0(17) ?
C3 O2 H2O . . 102.7(15) ?
C9 O5 C11 . . 117.16(13) ?
O4 N2 O3 . . 122.12(14) ?
O4 N2 C4 . . 119.20(15) ?
O3 N2 C4 . . 118.68(14) ?
C2 C1 C6 . . 120.95(15) ?
C2 C1 H1 . . 119.5 ?
C6 C1 H1 . . 119.5 ?
O1 C2 C1 . . 124.76(15) ?
O1 C2 C3 . . 114.74(15) ?
C1 C2 C3 . . 120.49(15) ?
O2 C3 C4 . . 126.20(15) ?
O2 C3 C2 . . 116.01(15) ?
C4 C3 C2 . . 117.79(15) ?
C5 C4 C3 . . 121.88(15) ?
C5 C4 N2 . . 118.04(15) ?
C3 C4 N2 . . 120.08(15) ?
C6 C5 C4 . . 120.10(15) ?
C6 C5 H5 . . 119.9 ?
C4 C5 H5 . . 119.9 ?
C5 C6 C1 . . 118.76(15) ?
C5 C6 C7 . . 116.10(15) ?
C1 C6 C7 . . 125.12(15) ?
C8 C7 C6 . . 131.17(16) ?
C8 C7 H7 . . 114.4 ?
C6 C7 H7 . . 114.4 ?
C7 C8 C10 . . 125.13(15) ?
C7 C8 C9 . . 118.16(16) ?
C10 C8 C9 . . 116.71(15) ?
O6 C9 O5 . . 125.26(15) ?
O6 C9 C8 . . 122.58(15) ?
O5 C9 C8 . . 112.16(15) ?
N1 C10 C8 . . 179.64(18) ?
O5 C11 C12 . . 106.83(14) ?
O5 C11 H11A . . 110.4 ?
C12 C11 H11A . . 110.4 ?
O5 C11 H11B . . 110.4 ?
C12 C11 H11B . . 110.4 ?
H11A C11 H11B . . 108.6 ?
C11 C12 H12A . . 109.5 ?
C11 C12 H12B . . 109.5 ?
H12A C12 H12B . . 109.5 ?
C11 C12 H12C . . 109.5 ?
H12A C12 H12C . . 109.5 ?
H12B C12 H12C . . 109.5 ?

loop_
_geom_bond_atom_site_label_1
_geom_bond_atom_site_label_2
_geom_bond_site_symmetry_2
_geom_bond_distance
_geom_bond_publ_flag
O1 C2 . 1.3491(19) ?
O1 H1O . 0.90(3) ?
O2 C3 . 1.334(2) ?
O2 H2O . 0.95(3) ?
O3 N2 . 1.2528(19) ?
O4 N2 . 1.2266(19) ?
O5 C9 . 1.322(2) ?
O5 C11 . 1.463(2) ?
O6 C9 . 1.224(2) ?
N1 C10 . 1.152(2) ?
N2 C4 . 1.451(2) ?
C1 C2 . 1.372(2) ?
C1 C6 . 1.420(2) ?
C1 H1 . 0.9500 ?
C2 C3 . 1.419(2) ?
C3 C4 . 1.395(2) ?
C4 C5 . 1.391(2) ?
C5 C6 . 1.384(2) ?
C5 H5 . 0.9500 ?
C6 C7 . 1.450(2) ?
C7 C8 . 1.354(2) ?
C7 H7 . 0.9500 ?
C8 C10 . 1.431(2) ?
C8 C9 . 1.484(2) ?
C11 C12 . 1.505(2) ?
C11 H11A . 0.9900 ?
C11 H11B . 0.9900 ?
C12 H12A . 0.9800 ?
C12 H12B . 0.9800 ?
C12 H12C . 0.9800 ?

loop_
_geom_hbond_atom_site_label_D
_geom_hbond_atom_site_label_H
_geom_hbond_atom_site_label_A
_geom_hbond_site_symmetry_A
_geom_hbond_distance_DH
_geom_hbond_distance_HA
_geom_hbond_distance_DA
_geom_hbond_angle_DHA
_geom_hbond_publ_flag
O1 H1O O6 4_555 0.91(3) 1.76(3) 2.6692(18) 176(2) yes
C5 H5 N1 4_545 0.95 2.57 3.467(3) 159 yes
O2 H2O O3 . 0.96(3) 1.72(3) 2.584(2) 149(2) yes
C1 H1 N1 . 0.95 2.62 3.474(3) 150 yes

loop_
_geom_torsion_atom_site_label_1
_geom_torsion_atom_site_label_2
_geom_torsion_atom_site_label_3
_geom_torsion_atom_site_label_4
_geom_torsion_site_symmetry_1
_geom_torsion_site_symmetry_2
_geom_torsion_site_symmetry_3
_geom_torsion_site_symmetry_4
_geom_torsion
_geom_torsion_publ_flag
C6 C1 C2 O1 . . . . -179.03(15) ?
C6 C1 C2 C3 . . . . 0.7(2) ?
O1 C2 C3 O2 . . . . -1.9(2) ?
C1 C2 C3 O2 . . . . 178.35(14) ?
O1 C2 C3 C4 . . . . 178.37(14) ?
C1 C2 C3 C4 . . . . -1.4(2) ?
O2 C3 C4 C5 . . . . -178.26(15) ?
C2 C3 C4 C5 . . . . 1.4(2) ?
O2 C3 C4 N2 . . . . 1.8(3) ?
C2 C3 C4 N2 . . . . -178.46(14) ?
O4 N2 C4 C5 . . . . 1.1(2) ?
O3 N2 C4 C5 . . . . -178.91(14) ?
O4 N2 C4 C3 . . . . -179.01(15) ?
O3 N2 C4 C3 . . . . 1.0(2) ?
C3 C4 C5 C6 . . . . -0.8(2) ?
N2 C4 C5 C6 . . . . 179.10(14) ?
C4 C5 C6 C1 . . . . 0.1(2) ?
C4 C5 C6 C7 . . . . -178.53(15) ?
C2 C1 C6 C5 . . . . 0.0(2) ?
C2 C1 C6 C7 . . . . 178.44(15) ?
C5 C6 C7 C8 . . . . -178.25(17) ?
C1 C6 C7 C8 . . . . 3.3(3) ?
C6 C7 C8 C10 . . . . 1.4(3) ?
C6 C7 C8 C9 . . . . -178.89(16) ?
C11 O5 C9 O6 . . . . 2.8(2) ?
C11 O5 C9 C8 . . . . -176.96(13) ?
C7 C8 C9 O6 . . . . 0.8(3) ?
C10 C8 C9 O6 . . . . -179.52(16) ?
C7 C8 C9 O5 . . . . -179.44(14) ?
C10 C8 C9 O5 . . . . 0.3(2) ?
C9 O5 C11 C12 . . . . 168.12(14) ?

loop_
_cod_related_entry_id
_cod_related_entry_database
_cod_related_entry_code
1 ChemSpider 23237778
